data_4108634
loop_
_publ_author_name
'Ian S. Tidmarsh'
'Thomas B. Faust'
'Harry Adams'
'Lindsay P. Harding'
'Luca Russo'
'William Clegg'
'Michael D. Ward'

_publ_contact_author
; 
        Prof. Mike Ward
        Department of Chemistry
        University of Sheffield
        SHEFFIELD
        S3 7HF
;
_publ_contact_author_email m.d.ward@sheffield.ac.uk
_publ_contact_author_fax '0114 2229346'
_publ_section_title
;
 Octanuclear Cubic Coordination Cages
;
_journal_name_full 'Journal of the American Chemical Society'
_journal_page_first 15167
_journal_page_last 15175
_journal_paper_doi 10.1021/ja805605y
_journal_volume 130
_journal_year 2008
_chemical_formula_sum 'C28 H22 N6'
_chemical_formula_weight 442.52
_chemical_name_systematic
; 
 ? 
;
_space_group_IT_number 2
_symmetry_cell_setting triclinic
_symmetry_space_group_name_Hall '-P 1'
_symmetry_space_group_name_H-M 'P -1'
_atom_sites_solution_hydrogens geom
_atom_sites_solution_primary direct
_atom_sites_solution_secondary difmap
_audit_creation_method SHELXL-97
_cell_angle_alpha 82.862(9)
_cell_angle_beta 77.587(8)
_cell_angle_gamma 75.293(8)
_cell_formula_units_Z 3
_cell_length_a 9.8274(12)
_cell_length_b 10.3168(12)
_cell_length_c 17.424(2)
_cell_measurement_temperature 296(2)
_cell_volume 1664.2(3)
_computing_structure_refinement 'SHELXL-97 (Sheldrick, 1997)'
_computing_structure_solution 'SHELXS-97 (Sheldrick, 1990)'
_diffrn_ambient_temperature 296(2)
_diffrn_measured_fraction_theta_full 0.797
_diffrn_measured_fraction_theta_max 0.797
_diffrn_measurement_device_type 'Bruker CCD area detector'
_diffrn_measurement_method 'phi and omega scans'
_diffrn_radiation_monochromator graphite
_diffrn_radiation_source 'fine-focus sealed tube'
_diffrn_radiation_type MoK\a
_diffrn_radiation_wavelength 0.71073
_diffrn_reflns_av_R_equivalents 0.0000
_diffrn_reflns_av_sigmaI/netI 0.2330
_diffrn_reflns_limit_h_max 13
_diffrn_reflns_limit_h_min -13
_diffrn_reflns_limit_k_max 14
_diffrn_reflns_limit_k_min -14
_diffrn_reflns_limit_l_max 24
_diffrn_reflns_limit_l_min 0
_diffrn_reflns_number 8359
_diffrn_reflns_theta_full 30.57
_diffrn_reflns_theta_max 30.57
_diffrn_reflns_theta_min 1.20
_exptl_absorpt_coefficient_mu 0.082
_exptl_absorpt_correction_T_max 0.9919
_exptl_absorpt_correction_T_min 0.9799
_exptl_absorpt_correction_type multi-scan
_exptl_absorpt_process_details sadabs
_exptl_crystal_colour colourless
_exptl_crystal_density_diffrn 1.325
_exptl_crystal_description block
_exptl_crystal_F_000 696
_exptl_crystal_size_max 0.25
_exptl_crystal_size_mid 0.25
_exptl_crystal_size_min 0.10
_refine_diff_density_max 0.237
_refine_diff_density_min -0.264
_refine_diff_density_rms 0.056
_refine_ls_extinction_method none
_refine_ls_goodness_of_fit_ref 0.771
_refine_ls_hydrogen_treatment mixed
_refine_ls_matrix_type full
_refine_ls_number_parameters 460
_refine_ls_number_reflns 8359
_refine_ls_number_restraints 0
_refine_ls_restrained_S_all 0.771
_refine_ls_R_factor_all 0.2374
_refine_ls_R_factor_gt 0.0513
_refine_ls_shift/su_max 0.000
_refine_ls_shift/su_mean 0.000
_refine_ls_structure_factor_coef Fsqd
_refine_ls_weighting_details 'calc w=1/[\s^2^(Fo^2^)+(0.0592P)^2^+0.0000P] where P=(Fo^2^+2Fc^2^)/3'
_refine_ls_weighting_scheme calc
_refine_ls_wR_factor_gt 0.1016
_refine_ls_wR_factor_ref 0.1643
_reflns_number_gt 2357
_reflns_number_total 8359
_reflns_threshold_expression >2sigma(I)
_cod_data_source_file ja805605y_si_002_1.cif
_cod_data_source_block imw1136p-1
_cod_original_cell_volume 1664.2(4)
_cod_database_code 4108634

loop_
_symmetry_equiv_pos_as_xyz
'x, y, z'
'-x, -y, -z'

loop_
_atom_site_label
_atom_site_type_symbol
_atom_site_fract_x
_atom_site_fract_y
_atom_site_fract_z
_atom_site_U_iso_or_equiv
_atom_site_adp_type
_atom_site_occupancy
_atom_site_symmetry_multiplicity
_atom_site_calc_flag
_atom_site_refinement_flags
N111 N 0.6967(4) -0.1821(3) 0.4737(2) 0.0651(11) Uani 1 1 d .
C112 C 0.6810(4) -0.0764(4) 0.4201(2) 0.0461(11) Uani 1 1 d .
C113 C 0.6942(5) 0.0487(4) 0.4337(2) 0.0548(12) Uani 1 1 d .
H113 H 0.6828 0.1197 0.3954 0.066 Uiso 1 1 calc R
C114 C 0.7242(5) 0.0670(5) 0.5042(3) 0.0678(14) Uani 1 1 d .
H114 H 0.7310 0.1510 0.5149 0.081 Uiso 1 1 calc R
C115 C 0.7441(5) -0.0404(6) 0.5586(3) 0.0775(16) Uani 1 1 d .
H115 H 0.7683 -0.0318 0.6062 0.093 Uiso 1 1 calc R
C116 C 0.7277(5) -0.1594(6) 0.5416(3) 0.0825(17) Uani 1 1 d .
H116 H 0.7387 -0.2308 0.5797 0.099 Uiso 1 1 calc R
N121 N 0.6128(3) -0.0727(3) 0.22862(18) 0.0451(9) Uani 1 1 d .
N122 N 0.6559(3) -0.0170(3) 0.28304(18) 0.0460(9) Uani 1 1 d .
C123 C 0.6450(4) -0.1037(4) 0.3469(2) 0.0466(11) Uani 1 1 d .
C124 C 0.5950(5) -0.2117(4) 0.3327(2) 0.0599(13) Uani 1 1 d .
H124 H 0.5784 -0.2843 0.3677 0.072 Uiso 1 1 calc R
C125 C 0.5756(5) -0.1884(4) 0.2569(3) 0.0607(13) Uani 1 1 d .
H125 H 0.5427 -0.2426 0.2297 0.073 Uiso 1 1 calc R
C126 C 0.6031(4) -0.0026(4) 0.1517(2) 0.0473(11) Uani 1 1 d .
H12A H 0.5992 -0.0659 0.1159 0.057 Uiso 1 1 calc R
H12B H 0.6895 0.0297 0.1317 0.057 Uiso 1 1 calc R
N131 N 0.1159(4) 0.7017(3) -0.31495(19) 0.0564(10) Uani 1 1 d .
C132 C 0.1238(4) 0.5971(4) -0.2613(2) 0.0418(10) Uani 1 1 d .
C133 C 0.0939(5) 0.4786(4) -0.2735(3) 0.0579(13) Uani 1 1 d .
H133 H 0.0993 0.4076 -0.2349 0.070 Uiso 1 1 calc R
C134 C 0.0559(5) 0.4663(5) -0.3435(3) 0.0710(15) Uani 1 1 d .
H134 H 0.0369 0.3866 -0.3531 0.085 Uiso 1 1 calc R
C135 C 0.0465(5) 0.5727(6) -0.3982(3) 0.0739(16) Uani 1 1 d .
H135 H 0.0197 0.5681 -0.4457 0.089 Uiso 1 1 calc R
C136 C 0.0773(5) 0.6857(5) -0.3816(3) 0.0710(15) Uani 1 1 d .
H136 H 0.0712 0.7577 -0.4195 0.085 Uiso 1 1 calc R
N141 N 0.1959(3) 0.5793(3) -0.06978(18) 0.0427(9) Uani 1 1 d .
N142 N 0.1464(3) 0.5309(3) -0.12401(18) 0.0432(9) Uani 1 1 d .
C143 C 0.1638(4) 0.6162(4) -0.1882(2) 0.0392(10) Uani 1 1 d .
C144 C 0.2239(4) 0.7178(4) -0.1743(2) 0.0492(11) Uani 1 1 d .
H144 H 0.2456 0.7889 -0.2091 0.059 Uiso 1 1 calc R
C145 C 0.2440(4) 0.6896(4) -0.0981(2) 0.0527(12) Uani 1 1 d .
H145 H 0.2838 0.7381 -0.0710 0.063 Uiso 1 1 calc R
C146 C 0.2035(4) 0.5078(4) 0.0071(2) 0.0480(11) Uani 1 1 d .
H14A H 0.1150 0.4790 0.0271 0.058 Uiso 1 1 calc R
H14B H 0.2107 0.5694 0.0430 0.058 Uiso 1 1 calc R
C151 C 0.4752(4) 0.1143(4) 0.1519(2) 0.0395(10) Uani 1 1 d .
C152 C 0.3790(4) 0.1505(4) 0.2191(2) 0.0519(12) Uani 1 1 d .
H152 H 0.3904 0.1004 0.2664 0.062 Uiso 1 1 calc R
C153 C 0.2635(4) 0.2621(4) 0.2177(2) 0.0575(13) Uani 1 1 d .
H153 H 0.1986 0.2843 0.2642 0.069 Uiso 1 1 calc R
C154 C 0.2442(4) 0.3387(4) 0.1498(2) 0.0494(11) Uani 1 1 d .
H154 H 0.1665 0.4123 0.1502 0.059 Uiso 1 1 calc R
C155 C 0.3421(4) 0.3065(4) 0.0786(2) 0.0377(10) Uani 1 1 d .
C156 C 0.4567(4) 0.1918(4) 0.0790(2) 0.0372(10) Uani 1 1 d .
C161 C 0.3266(4) 0.3877(4) 0.0070(2) 0.0391(10) Uani 1 1 d .
C162 C 0.4267(4) 0.3546(4) -0.0602(2) 0.0474(11) Uani 1 1 d .
H162 H 0.4191 0.4090 -0.1065 0.057 Uiso 1 1 calc R
C163 C 0.5395(4) 0.2407(4) -0.0602(2) 0.0509(12) Uani 1 1 d .
H163 H 0.6056 0.2199 -0.1065 0.061 Uiso 1 1 calc R
C164 C 0.5538(4) 0.1596(4) 0.0071(2) 0.0440(11) Uani 1 1 d .
H164 H 0.6278 0.0826 0.0059 0.053 Uiso 1 1 calc R
N211 N 1.2625(4) 0.6246(3) 0.4185(2) 0.0630(11) Uani 1 1 d .
C212 C 1.2771(4) 0.6486(4) 0.3403(2) 0.0466(11) Uani 1 1 d .
C213 C 1.3726(5) 0.5604(4) 0.2894(3) 0.0610(13) Uani 1 1 d .
H213 H 1.3784 0.5768 0.2353 0.073 Uiso 1 1 calc R
C214 C 1.4598(5) 0.4472(5) 0.3202(3) 0.0741(16) Uani 1 1 d .
H214 H 1.5273 0.3882 0.2869 0.089 Uiso 1 1 calc R
C215 C 1.4451(5) 0.4235(5) 0.3999(3) 0.0773(16) Uani 1 1 d .
H215 H 1.5017 0.3479 0.4222 0.093 Uiso 1 1 calc R
C216 C 1.3472(6) 0.5118(5) 0.4451(3) 0.0809(17) Uani 1 1 d .
H216 H 1.3368 0.4936 0.4994 0.097 Uiso 1 1 calc R
N221 N 1.1154(4) 0.9361(3) 0.23208(19) 0.0428(9) Uani 1 1 d .
N222 N 1.2159(4) 0.8212(3) 0.23671(18) 0.0469(9) Uani 1 1 d .
C223 C 1.1871(4) 0.7743(4) 0.3119(2) 0.0392(10) Uani 1 1 d .
C224 C 1.0657(5) 0.8571(4) 0.3540(2) 0.0516(12) Uani 1 1 d .
H224 H 1.0235 0.8448 0.4067 0.062 Uiso 1 1 calc R
C225 C 1.0225(5) 0.9599(4) 0.3008(2) 0.0508(11) Uani 1 1 d .
H225 H 0.9441 1.0325 0.3102 0.061 Uiso 1 1 calc R
C226 C 1.1089(5) 1.0152(4) 0.1569(2) 0.0466(11) Uani 1 1 d .
H22A H 1.2053 1.0203 0.1308 0.056 Uiso 1 1 calc R
H22B H 1.0540 1.1059 0.1669 0.056 Uiso 1 1 calc R
C231 C 1.0421(4) 0.9581(4) 0.1024(2) 0.0388(10) Uani 1 1 d .
C232 C 0.9894(4) 0.8455(4) 0.1240(2) 0.0475(11) Uani 1 1 d .
H232 H 0.9946 0.8024 0.1738 0.057 Uiso 1 1 calc R
C233 C 1.0306(4) 1.0265(4) 0.0263(2) 0.0381(10) Uani 1 1 d .
C241 C 1.0729(4) 1.2068(4) -0.0725(2) 0.0472(11) Uani 1 1 d .
H241 H 1.1069 1.2841 -0.0882 0.057 Uiso 1 1 calc R
C242 C 1.0830(4) 1.1436(4) 0.0005(2) 0.0442(11) Uani 1 1 d .
H242 H 1.1251 1.1781 0.0339 0.053 Uiso 1 1 calc R

loop_
_atom_site_aniso_label
_atom_site_aniso_U_11
_atom_site_aniso_U_22
_atom_site_aniso_U_33
_atom_site_aniso_U_23
_atom_site_aniso_U_13
_atom_site_aniso_U_12
N111 0.082(3) 0.072(3) 0.051(2) 0.019(2) -0.031(2) -0.031(2)
C112 0.040(3) 0.056(3) 0.040(3) 0.005(2) -0.008(2) -0.011(2)
C113 0.069(3) 0.052(3) 0.043(3) -0.002(2) -0.008(2) -0.017(3)
C114 0.078(4) 0.078(4) 0.053(3) -0.012(3) -0.007(3) -0.029(3)
C115 0.100(4) 0.112(5) 0.040(3) 0.004(3) -0.022(3) -0.059(4)
C116 0.103(5) 0.104(5) 0.055(4) 0.030(3) -0.037(3) -0.050(4)
N121 0.054(2) 0.050(2) 0.036(2) 0.0043(18) -0.0190(18) -0.0161(19)
N122 0.052(2) 0.051(2) 0.037(2) 0.0043(18) -0.0167(18) -0.0121(18)
C123 0.045(3) 0.048(3) 0.045(3) 0.005(2) -0.013(2) -0.008(2)
C124 0.083(4) 0.053(3) 0.053(3) 0.015(2) -0.028(3) -0.029(3)
C125 0.080(4) 0.048(3) 0.066(3) 0.003(2) -0.027(3) -0.028(3)
C126 0.060(3) 0.049(3) 0.036(3) 0.003(2) -0.015(2) -0.017(2)
N131 0.075(3) 0.057(2) 0.041(2) 0.0127(19) -0.016(2) -0.026(2)
C132 0.033(3) 0.049(3) 0.042(3) -0.001(2) -0.005(2) -0.010(2)
C133 0.071(4) 0.052(3) 0.054(3) 0.001(2) -0.011(3) -0.022(3)
C134 0.084(4) 0.073(4) 0.066(4) -0.020(3) -0.010(3) -0.031(3)
C135 0.096(4) 0.096(4) 0.041(3) -0.009(3) -0.013(3) -0.040(4)
C136 0.086(4) 0.088(4) 0.042(3) 0.014(3) -0.014(3) -0.033(3)
N141 0.045(2) 0.043(2) 0.040(2) 0.0043(17) -0.0140(18) -0.0097(18)
N142 0.053(2) 0.038(2) 0.041(2) 0.0036(17) -0.0142(19) -0.0127(17)
C143 0.038(3) 0.036(2) 0.043(3) 0.005(2) -0.011(2) -0.009(2)
C144 0.056(3) 0.042(3) 0.053(3) 0.008(2) -0.014(2) -0.019(2)
C145 0.058(3) 0.046(3) 0.062(3) -0.001(2) -0.017(2) -0.022(2)
C146 0.048(3) 0.053(3) 0.041(3) 0.006(2) -0.014(2) -0.008(2)
C151 0.037(3) 0.043(3) 0.040(3) 0.004(2) -0.013(2) -0.011(2)
C152 0.046(3) 0.069(3) 0.037(3) 0.006(2) -0.009(2) -0.010(2)
C153 0.045(3) 0.081(3) 0.035(3) 0.001(2) 0.002(2) -0.004(3)
C154 0.041(3) 0.059(3) 0.040(3) 0.000(2) -0.006(2) -0.002(2)
C155 0.035(3) 0.050(3) 0.028(2) -0.0043(19) -0.004(2) -0.011(2)
C156 0.036(3) 0.047(3) 0.033(2) -0.0025(19) -0.009(2) -0.016(2)
C161 0.042(3) 0.043(2) 0.034(2) 0.002(2) -0.013(2) -0.010(2)
C162 0.055(3) 0.050(3) 0.034(3) 0.005(2) -0.008(2) -0.010(2)
C163 0.054(3) 0.060(3) 0.034(3) -0.005(2) -0.008(2) -0.004(2)
C164 0.042(3) 0.047(3) 0.041(3) -0.004(2) -0.012(2) -0.004(2)
N211 0.070(3) 0.068(3) 0.043(2) 0.0060(19) -0.013(2) -0.004(2)
C212 0.045(3) 0.046(3) 0.046(3) 0.001(2) -0.006(2) -0.011(2)
C213 0.067(4) 0.056(3) 0.053(3) 0.003(3) -0.005(3) -0.011(3)
C214 0.066(4) 0.055(3) 0.085(4) -0.004(3) 0.007(3) -0.002(3)
C215 0.068(4) 0.060(4) 0.085(4) 0.016(3) -0.011(3) 0.007(3)
C216 0.091(4) 0.073(4) 0.063(4) 0.020(3) -0.023(3) 0.004(3)
N221 0.050(2) 0.040(2) 0.038(2) 0.0023(17) -0.0153(19) -0.0070(18)
N222 0.051(2) 0.042(2) 0.042(2) 0.0017(17) -0.0084(18) -0.0047(18)
C223 0.043(3) 0.041(2) 0.034(2) 0.001(2) -0.010(2) -0.009(2)
C224 0.057(3) 0.057(3) 0.036(3) 0.000(2) -0.006(2) -0.007(2)
C225 0.051(3) 0.057(3) 0.041(3) -0.009(2) -0.008(2) -0.004(2)
C226 0.058(3) 0.042(3) 0.040(3) 0.008(2) -0.015(2) -0.013(2)
C231 0.038(3) 0.034(2) 0.041(3) 0.000(2) -0.006(2) -0.006(2)
C232 0.060(3) 0.041(3) 0.041(3) 0.006(2) -0.015(2) -0.010(2)
C233 0.040(3) 0.033(2) 0.040(3) 0.0019(19) -0.0098(19) -0.0059(19)
C241 0.054(3) 0.035(2) 0.053(3) 0.007(2) -0.011(2) -0.015(2)
C242 0.050(3) 0.038(2) 0.049(3) 0.001(2) -0.012(2) -0.016(2)

loop_
_atom_type_symbol
_atom_type_description
_atom_type_scat_dispersion_real
_atom_type_scat_dispersion_imag
_atom_type_scat_source
C C 0.0033 0.0016 'International Tables Vol C Tables 4.2.6.8 and 6.1.1.4'
H H 0.0000 0.0000 'International Tables Vol C Tables 4.2.6.8 and 6.1.1.4'
N N 0.0061 0.0033 'International Tables Vol C Tables 4.2.6.8 and 6.1.1.4'

loop_
_geom_angle_atom_site_label_1
_geom_angle_atom_site_label_2
_geom_angle_atom_site_label_3
_geom_angle
_geom_angle_site_symmetry_1
_geom_angle_site_symmetry_3
C112 N111 C116 115.8(4) . .
N111 C112 C113 122.6(4) . .
N111 C112 C123 114.6(4) . .
C113 C112 C123 122.8(4) . .
C114 C113 C112 119.3(4) . .
C114 C113 H113 120.3 . .
C112 C113 H113 120.3 . .
C113 C114 C115 118.9(5) . .
C113 C114 H114 120.6 . .
C115 C114 H114 120.6 . .
C116 C115 C114 118.4(5) . .
C116 C115 H115 120.8 . .
C114 C115 H115 120.8 . .
N111 C116 C115 124.9(4) . .
N111 C116 H116 117.5 . .
C115 C116 H116 117.5 . .
C125 N121 N122 112.3(3) . .
C125 N121 C126 127.6(3) . .
N122 N121 C126 120.0(3) . .
C123 N122 N121 104.0(3) . .
N122 C123 C124 111.2(4) . .
N122 C123 C112 120.3(4) . .
C124 C123 C112 128.5(4) . .
C125 C124 C123 105.4(4) . .
C125 C124 H124 127.3 . .
C123 C124 H124 127.3 . .
N121 C125 C124 107.2(4) . .
N121 C125 H125 126.4 . .
C124 C125 H125 126.4 . .
N121 C126 C151 114.0(3) . .
N121 C126 H12A 108.7 . .
C151 C126 H12A 108.7 . .
N121 C126 H12B 108.7 . .
C151 C126 H12B 108.7 . .
H12A C126 H12B 107.6 . .
C132 N131 C136 116.4(4) . .
N131 C132 C133 122.1(4) . .
N131 C132 C143 116.1(4) . .
C133 C132 C143 121.8(4) . .
C134 C133 C132 119.3(4) . .
C134 C133 H133 120.3 . .
C132 C133 H133 120.3 . .
C135 C134 C133 118.9(5) . .
C135 C134 H134 120.5 . .
C133 C134 H134 120.5 . .
C136 C135 C134 118.0(5) . .
C136 C135 H135 121.0 . .
C134 C135 H135 121.0 . .
N131 C136 C135 125.1(4) . .
N131 C136 H136 117.4 . .
C135 C136 H136 117.4 . .
C145 N141 N142 112.1(3) . .
C145 N141 C146 126.9(3) . .
N142 N141 C146 120.8(3) . .
C143 N142 N141 104.5(3) . .
N142 C143 C144 111.1(3) . .
N142 C143 C132 121.5(4) . .
C144 C143 C132 127.4(4) . .
C145 C144 C143 104.8(4) . .
C145 C144 H144 127.6 . .
C143 C144 H144 127.6 . .
N141 C145 C144 107.5(4) . .
N141 C145 H145 126.3 . .
C144 C145 H145 126.3 . .
N141 C146 C161 114.3(3) . .
N141 C146 H14A 108.7 . .
C161 C146 H14A 108.7 . .
N141 C146 H14B 108.7 . .
C161 C146 H14B 108.7 . .
H14A C146 H14B 107.6 . .
C152 C151 C156 119.2(4) . .
C152 C151 C126 122.2(3) . .
C156 C151 C126 118.6(4) . .
C151 C152 C153 120.8(4) . .
C151 C152 H152 119.6 . .
C153 C152 H152 119.6 . .
C154 C153 C152 121.3(4) . .
C154 C153 H153 119.3 . .
C152 C153 H153 119.3 . .
C153 C154 C155 120.1(4) . .
C153 C154 H154 120.0 . .
C155 C154 H154 120.0 . .
C156 C155 C154 119.0(3) . .
C156 C155 C161 119.9(3) . .
C154 C155 C161 121.2(4) . .
C155 C156 C164 118.6(3) . .
C155 C156 C151 119.5(4) . .
C164 C156 C151 121.9(4) . .
C162 C161 C155 119.1(4) . .
C162 C161 C146 121.6(3) . .
C155 C161 C146 119.3(4) . .
C161 C162 C163 121.2(3) . .
C161 C162 H162 119.4 . .
C163 C162 H162 119.4 . .
C164 C163 C162 120.6(4) . .
C164 C163 H163 119.7 . .
C162 C163 H163 119.7 . .
C163 C164 C156 120.6(4) . .
C163 C164 H164 119.7 . .
C156 C164 H164 119.7 . .
C212 N211 C216 116.8(4) . .
N211 C212 C213 121.6(4) . .
N211 C212 C223 116.2(4) . .
C213 C212 C223 122.2(4) . .
C212 C213 C214 119.1(4) . .
C212 C213 H213 120.4 . .
C214 C213 H213 120.4 . .
C215 C214 C213 119.0(5) . .
C215 C214 H214 120.5 . .
C213 C214 H214 120.5 . .
C216 C215 C214 118.1(5) . .
C216 C215 H215 120.9 . .
C214 C215 H215 120.9 . .
C215 C216 N211 125.3(5) . .
C215 C216 H216 117.4 . .
N211 C216 H216 117.4 . .
N222 N221 C225 112.6(3) . .
N222 N221 C226 120.3(3) . .
C225 N221 C226 126.9(3) . .
C223 N222 N221 104.2(3) . .
N222 C223 C224 111.5(3) . .
N222 C223 C212 120.2(4) . .
C224 C223 C212 128.3(4) . .
C225 C224 C223 104.9(4) . .
C225 C224 H224 127.6 . .
C223 C224 H224 127.6 . .
N221 C225 C224 106.8(4) . .
N221 C225 H225 126.6 . .
C224 C225 H225 126.6 . .
N221 C226 C231 113.4(3) . .
N221 C226 H22A 108.9 . .
C231 C226 H22A 108.9 . .
N221 C226 H22B 108.9 . .
C231 C226 H22B 108.9 . .
H22A C226 H22B 107.7 . .
C232 C231 C233 119.1(3) . .
C232 C231 C226 122.1(3) . .
C233 C231 C226 118.7(3) . .
C231 C232 C241 121.6(3) . 2_775
C231 C232 H232 119.2 . .
C241 C232 H232 119.2 2_775 .
C242 C233 C233 118.6(4) . 2_775
C242 C233 C231 121.8(3) . .
C233 C233 C231 119.6(4) 2_775 .
C242 C241 C232 119.9(4) . 2_775
C242 C241 H241 120.0 . .
C232 C241 H241 120.0 2_775 .
C241 C242 C233 121.2(4) . .
C241 C242 H242 119.4 . .
C233 C242 H242 119.4 . .

loop_
_geom_bond_atom_site_label_1
_geom_bond_atom_site_label_2
_geom_bond_distance
_geom_bond_site_symmetry_2
N111 C112 1.344(4) .
N111 C116 1.345(5) .
C112 C113 1.384(5) .
C112 C123 1.471(5) .
C113 C114 1.367(5) .
C113 H113 0.9300 .
C114 C115 1.369(5) .
C114 H114 0.9300 .
C115 C116 1.354(6) .
C115 H115 0.9300 .
C116 H116 0.9300 .
N121 C125 1.342(4) .
N121 N122 1.356(4) .
N121 C126 1.451(4) .
N122 C123 1.342(4) .
C123 C124 1.395(5) .
C124 C125 1.357(5) .
C124 H124 0.9300 .
C125 H125 0.9300 .
C126 C151 1.505(5) .
C126 H12A 0.9700 .
C126 H12B 0.9700 .
N131 C132 1.334(4) .
N131 C136 1.337(5) .
C132 C133 1.379(5) .
C132 C143 1.460(5) .
C133 C134 1.378(5) .
C133 H133 0.9300 .
C134 C135 1.359(5) .
C134 H134 0.9300 .
C135 C136 1.355(6) .
C135 H135 0.9300 .
C136 H136 0.9300 .
N141 C145 1.339(4) .
N141 N142 1.347(4) .
N141 C146 1.454(4) .
N142 C143 1.343(4) .
C143 C144 1.394(5) .
C144 C145 1.368(5) .
C144 H144 0.9300 .
C145 H145 0.9300 .
C146 C161 1.496(5) .
C146 H14A 0.9700 .
C146 H14B 0.9700 .
C151 C152 1.363(5) .
C151 C156 1.434(5) .
C152 C153 1.398(5) .
C152 H152 0.9300 .
C153 C154 1.360(5) .
C153 H153 0.9300 .
C154 C155 1.415(5) .
C154 H154 0.9300 .
C155 C156 1.412(5) .
C155 C161 1.428(5) .
C156 C164 1.421(5) .
C161 C162 1.374(5) .
C162 C163 1.396(5) .
C162 H162 0.9300 .
C163 C164 1.365(5) .
C163 H163 0.9300 .
C164 H164 0.9300 .
N211 C212 1.337(4) .
N211 C216 1.343(5) .
C212 C213 1.379(5) .
C212 C223 1.468(5) .
C213 C214 1.385(5) .
C213 H213 0.9300 .
C214 C215 1.364(6) .
C214 H214 0.9300 .
C215 C216 1.335(6) .
C215 H215 0.9300 .
C216 H216 0.9300 .
N221 N222 1.343(4) .
N221 C225 1.348(4) .
N221 C226 1.459(4) .
N222 C223 1.336(4) .
C223 C224 1.397(5) .
C224 C225 1.363(5) .
C224 H224 0.9300 .
C225 H225 0.9300 .
C226 C231 1.511(5) .
C226 H22A 0.9700 .
C226 H22B 0.9700 .
C231 C232 1.369(5) .
C231 C233 1.435(5) .
C232 C241 1.412(5) 2_775
C232 H232 0.9300 .
C233 C242 1.418(5) .
C233 C233 1.424(7) 2_775
C241 C242 1.367(5) .
C241 C232 1.412(5) 2_775
C241 H241 0.9300 .
C242 H242 0.9300 .

loop_
_geom_torsion_atom_site_label_1
_geom_torsion_atom_site_label_2
_geom_torsion_atom_site_label_3
_geom_torsion_atom_site_label_4
_geom_torsion
_geom_torsion_site_symmetry_1
_geom_torsion_site_symmetry_4
C116 N111 C112 C113 -0.6(6) . .
C116 N111 C112 C123 -179.1(4) . .
N111 C112 C113 C114 -0.1(7) . .
C123 C112 C113 C114 178.3(4) . .
C112 C113 C114 C115 1.7(7) . .
C113 C114 C115 C116 -2.5(8) . .
C112 N111 C116 C115 -0.3(8) . .
C114 C115 C116 N111 1.9(9) . .
C125 N121 N122 C123 0.4(4) . .
C126 N121 N122 C123 176.8(3) . .
N121 N122 C123 C124 -0.4(5) . .
N121 N122 C123 C112 -179.0(3) . .
N111 C112 C123 N122 -166.0(4) . .
C113 C112 C123 N122 15.5(6) . .
N111 C112 C123 C124 15.6(6) . .
C113 C112 C123 C124 -162.9(4) . .
N122 C123 C124 C125 0.2(5) . .
C112 C123 C124 C125 178.7(4) . .
N122 N121 C125 C124 -0.3(5) . .
C126 N121 C125 C124 -176.4(4) . .
C123 C124 C125 N121 0.1(5) . .
C125 N121 C126 C151 100.6(5) . .
N122 N121 C126 C151 -75.2(4) . .
C136 N131 C132 C133 0.0(6) . .
C136 N131 C132 C143 -179.0(4) . .
N131 C132 C133 C134 0.7(7) . .
C143 C132 C133 C134 179.6(4) . .
C132 C133 C134 C135 -1.1(7) . .
C133 C134 C135 C136 1.0(8) . .
C132 N131 C136 C135 -0.1(7) . .
C134 C135 C136 N131 -0.4(8) . .
C145 N141 N142 C143 -0.6(4) . .
C146 N141 N142 C143 -175.9(3) . .
N141 N142 C143 C144 0.0(4) . .
N141 N142 C143 C132 179.3(3) . .
N131 C132 C143 N142 165.8(3) . .
C133 C132 C143 N142 -13.2(6) . .
N131 C132 C143 C144 -15.0(6) . .
C133 C132 C143 C144 166.0(4) . .
N142 C143 C144 C145 0.6(5) . .
C132 C143 C144 C145 -178.7(4) . .
N142 N141 C145 C144 1.0(5) . .
C146 N141 C145 C144 175.9(4) . .
C143 C144 C145 N141 -0.9(5) . .
C145 N141 C146 C161 -97.6(5) . .
N142 N141 C146 C161 76.9(5) . .
N121 C126 C151 C152 0.7(5) . .
N121 C126 C151 C156 179.0(3) . .
C156 C151 C152 C153 -0.2(6) . .
C126 C151 C152 C153 178.1(4) . .
C151 C152 C153 C154 -0.7(7) . .
C152 C153 C154 C155 -0.2(7) . .
C153 C154 C155 C156 1.9(6) . .
C153 C154 C155 C161 -178.1(4) . .
C154 C155 C156 C164 179.5(3) . .
C161 C155 C156 C164 -0.5(5) . .
C154 C155 C156 C151 -2.8(5) . .
C161 C155 C156 C151 177.2(4) . .
C152 C151 C156 C155 2.0(6) . .
C126 C151 C156 C155 -176.4(3) . .
C152 C151 C156 C164 179.6(4) . .
C126 C151 C156 C164 1.3(5) . .
C156 C155 C161 C162 -1.9(6) . .
C154 C155 C161 C162 178.2(4) . .
C156 C155 C161 C146 179.1(4) . .
C154 C155 C161 C146 -0.8(6) . .
N141 C146 C161 C162 3.4(6) . .
N141 C146 C161 C155 -177.7(3) . .
C155 C161 C162 C163 2.4(6) . .
C146 C161 C162 C163 -178.6(4) . .
C161 C162 C163 C164 -0.5(6) . .
C162 C163 C164 C156 -1.9(6) . .
C155 C156 C164 C163 2.4(6) . .
C151 C156 C164 C163 -175.3(4) . .
C216 N211 C212 C213 1.2(6) . .
C216 N211 C212 C223 -178.1(4) . .
N211 C212 C213 C214 -2.8(7) . .
C223 C212 C213 C214 176.5(4) . .
C212 C213 C214 C215 2.4(7) . .
C213 C214 C215 C216 -0.5(8) . .
C214 C215 C216 N211 -1.2(9) . .
C212 N211 C216 C215 0.9(8) . .
C225 N221 N222 C223 -2.1(4) . .
C226 N221 N222 C223 -177.9(3) . .
N221 N222 C223 C224 2.1(4) . .
N221 N222 C223 C212 -179.3(3) . .
N211 C212 C223 N222 165.2(4) . .
C213 C212 C223 N222 -14.1(6) . .
N211 C212 C223 C224 -16.4(6) . .
C213 C212 C223 C224 164.3(4) . .
N222 C223 C224 C225 -1.3(5) . .
C212 C223 C224 C225 -179.9(4) . .
N222 N221 C225 C224 1.4(5) . .
C226 N221 C225 C224 176.8(4) . .
C223 C224 C225 N221 0.0(5) . .
N222 N221 C226 C231 77.4(5) . .
C225 N221 C226 C231 -97.7(5) . .
N221 C226 C231 C232 2.0(6) . .
N221 C226 C231 C233 -179.6(3) . .
C233 C231 C232 C241 1.6(6) . 2_775
C226 C231 C232 C241 180.0(4) . 2_775
C232 C231 C233 C242 180.0(4) . .
C226 C231 C233 C242 1.5(6) . .
C232 C231 C233 C233 -2.3(7) . 2_775
C226 C231 C233 C233 179.3(4) . 2_775
C232 C241 C242 C233 -0.7(6) 2_775 .
C233 C233 C242 C241 1.4(7) 2_775 .
C231 C233 C242 C241 179.2(4) . .
